data_4300933
loop_
_publ_author_name
'Dohyun Moon'
'Myoung Soo Lah'

_publ_contact_author
; 

     Myoung Soo Lah

     Department of Chemistry

     College of Science and Technology, Hanyang University

     1271 Sa-1-dong, Ansan, Kyunggi-do 426-791, Korea

;
_publ_contact_author_email mslah@hanyang.ac.kr
_publ_contact_author_fax '82 (31) 407 3863'
_publ_contact_author_phone '82 (31) 400 5496'
_publ_section_title
;

Size and Shape Selectivity of Host Networks Built Based on Tunable

Secondary Building Units

;
_journal_name_full 'Inorganic Chemistry'
_journal_page_first 1934
_journal_page_last 1940
_journal_paper_doi 10.1021/ic0486872
_journal_volume 44
_journal_year 2005
_chemical_formula_sum 'C54 H64 Mn3 N9 O10'
_chemical_formula_weight 1163.96
_chemical_name_systematic
; 

 ? 

;
_space_group_IT_number 88
_symmetry_cell_setting tetragonal
_symmetry_space_group_name_Hall '-I 4ad'
_symmetry_space_group_name_H-M 'I 41/a :2'
_atom_sites_solution_hydrogens geom
_atom_sites_solution_primary direct
_atom_sites_solution_secondary difmap
_audit_creation_method SHELXL-97
_cell_angle_alpha 90.00
_cell_angle_beta 90.00
_cell_angle_gamma 90.00
_cell_formula_units_Z 16
_cell_length_a 40.873(2)
_cell_length_b 40.873(2)
_cell_length_c 17.4993(13)
_cell_measurement_reflns_used 1024
_cell_measurement_temperature 173(2)
_cell_measurement_theta_max 28.32
_cell_measurement_theta_min 1.00
_cell_volume 29234(3)
_computing_cell_refinement 'Bruker SAINT'
_computing_data_collection 'Bruker SMART'
_computing_data_reduction 'Bruker SAINT'
_computing_molecular_graphics ORTEP3
_computing_publication_material WinGX
_computing_structure_refinement 'Bruker SHELXTL'
_computing_structure_solution 'Bruker SHELXTL'
_diffrn_ambient_temperature 173(2)
_diffrn_measured_fraction_theta_full 0.977
_diffrn_measured_fraction_theta_max 0.977
_diffrn_measurement_device_type 'CCD area detector'
_diffrn_measurement_method 'phi and omega scans'
_diffrn_radiation_monochromator graphite
_diffrn_radiation_source 'fine-focus sealed tube'
_diffrn_radiation_type MoK\a
_diffrn_radiation_wavelength 0.71073
_diffrn_reflns_av_R_equivalents 0.1003
_diffrn_reflns_av_sigmaI/netI 0.1265
_diffrn_reflns_limit_h_max 50
_diffrn_reflns_limit_h_min -53
_diffrn_reflns_limit_k_max 45
_diffrn_reflns_limit_k_min -54
_diffrn_reflns_limit_l_max 23
_diffrn_reflns_limit_l_min -21
_diffrn_reflns_number 89889
_diffrn_reflns_theta_full 28.32
_diffrn_reflns_theta_max 28.32
_diffrn_reflns_theta_min 1.00
_diffrn_standards_decay_% <2.0
_exptl_absorpt_coefficient_mu 0.559
_exptl_absorpt_correction_T_max 0.8963
_exptl_absorpt_correction_T_min 0.7090
_exptl_absorpt_correction_type multi-scan
_exptl_absorpt_process_details 'Bruker SADABS'
_exptl_crystal_colour 'dark brown'
_exptl_crystal_density_diffrn 1.058
_exptl_crystal_density_method 'not measured'
_exptl_crystal_description prism
_exptl_crystal_F_000 9696
_exptl_crystal_size_max 0.66
_exptl_crystal_size_mid 0.25
_exptl_crystal_size_min 0.20
_refine_diff_density_max 0.466
_refine_diff_density_min -0.299
_refine_diff_density_rms 0.066
_refine_ls_extinction_method none
_refine_ls_goodness_of_fit_ref 0.839
_refine_ls_hydrogen_treatment mixed
_refine_ls_matrix_type full
_refine_ls_number_parameters 690
_refine_ls_number_reflns 17802
_refine_ls_number_restraints 0
_refine_ls_restrained_S_all 0.839
_refine_ls_R_factor_all 0.1402
_refine_ls_R_factor_gt 0.0605
_refine_ls_shift/su_max 2.139
_refine_ls_shift/su_mean 0.019
_refine_ls_structure_factor_coef Fsqd
_refine_ls_weighting_details 'calc w=1/[\s^2^(Fo^2^)+(0.0650P)^2^+0.0000P] where P=(Fo^2^+2Fc^2^)/3'
_refine_ls_weighting_scheme calc
_refine_ls_wR_factor_gt 0.1245
_refine_ls_wR_factor_ref 0.1413
_reflns_number_gt 7884
_reflns_number_total 17802
_reflns_threshold_expression >2sigma(I)
_cod_data_source_file ic0486872si20040917_062524_20.cif
_cod_data_source_block complex30
_cod_depositor_comments
;
The following automatic conversions were performed:
'_symmetry_cell_setting' value 'Tetragonal' changed to 'tetragonal'
according to '/home/saulius/struct/CIF-dictionaries/cif_core.dic'
dictionary named 'cif_core.dic' version 2.4.1 from
2010-06-29.

'_exptl_absorpt_correction_type' value 'Multi-scan' changed
to 'multi-scan' according to
'/home/saulius/struct/CIF-dictionaries/cif_core.dic' dictionary named
'cif_core.dic' version 2.4.1 from 2010-06-29.

Automatic conversion script
Id: cif_fix_enum 1527 2010-12-29 10:47:43Z saulius 
;
_cod_original_cell_volume 29235(3)
_cod_original_sg_symbol_H-M 'I 41/a'
_cod_database_code 4300933

loop_
_symmetry_equiv_pos_as_xyz
'x, y, z'
'-x+1/2, -y, z+1/2'
'-y+3/4, x+1/4, z+1/4'
'y+3/4, -x+3/4, z+3/4'
'x+1/2, y+1/2, z+1/2'
'-x+1, -y+1/2, z+1'
'-y+5/4, x+3/4, z+3/4'
'y+5/4, -x+5/4, z+5/4'
'-x, -y, -z'
'x-1/2, y, -z-1/2'
'y-3/4, -x-1/4, -z-1/4'
'-y-3/4, x-3/4, -z-3/4'
'-x+1/2, -y+1/2, -z+1/2'
'x, y+1/2, -z'
'y-1/4, -x+1/4, -z+1/4'
'-y-1/4, x-1/4, -z-1/4'

loop_
_atom_site_label
_atom_site_type_symbol
_atom_site_fract_x
_atom_site_fract_y
_atom_site_fract_z
_atom_site_U_iso_or_equiv
_atom_site_adp_type
_atom_site_occupancy
_atom_site_symmetry_multiplicity
_atom_site_calc_flag
_atom_site_refinement_flags
_atom_site_disorder_assembly
_atom_site_disorder_group
Mn1A Mn 1.075986(11) 0.041325(12) 0.18867(3) 0.03972(14) Uani 1 1 d . . .
O1A O 1.09292(5) 0.01468(6) 0.26578(15) 0.0511(6) Uani 1 1 d . . .
O2A O 0.99197(5) 0.02572(6) 0.31698(12) 0.0433(6) Uani 1 1 d . . .
O3A O 1.05152(5) 0.06749(5) 0.11606(13) 0.0392(5) Uani 1 1 d . . .
O4A O 1.08748(6) 0.08696(6) 0.25551(15) 0.0559(7) Uani 1 1 d . . .
N1A N 1.03246(6) 0.03722(6) 0.23232(15) 0.0353(6) Uani 1 1 d . . .
N2A N 1.00740(6) 0.05225(6) 0.18813(15) 0.0347(6) Uani 1 1 d . . .
N3A N 1.09764(9) 0.14113(8) 0.2645(2) 0.0761(11) Uani 1 1 d . . .
C1A C 1.07836(9) 0.00218(8) 0.3276(2) 0.0486(9) Uani 1 1 d . . .
C2A C 1.09760(10) -0.01762(9) 0.3765(3) 0.0669(12) Uani 1 1 d . . .
H2A H 1.1197 -0.0222 0.3636 0.080 Uiso 1 1 calc R . .
C3A C 1.08460(12) -0.03011(11) 0.4421(3) 0.0797(15) Uani 1 1 d . . .
H3A H 1.0980 -0.0431 0.4744 0.096 Uiso 1 1 calc R . .
C4A C 1.05236(12) -0.02434(11) 0.4629(3) 0.0779(14) Uani 1 1 d . . .
H4A H 1.0439 -0.0326 0.5096 0.093 Uiso 1 1 calc R . .
C5A C 1.03305(10) -0.00636(9) 0.4143(2) 0.0595(11) Uani 1 1 d . . .
H5A H 1.0108 -0.0029 0.4272 0.071 Uiso 1 1 calc R . .
C6A C 1.04501(8) 0.00684(8) 0.3470(2) 0.0445(9) Uani 1 1 d . . .
C7A C 1.02202(8) 0.02408(8) 0.29709(19) 0.0379(8) Uani 1 1 d . . .
C8A C 1.01993(8) 0.06690(8) 0.12897(19) 0.0379(8) Uani 1 1 d . . .
C9A C 0.99782(8) 0.08366(9) 0.0728(2) 0.0488(9) Uani 1 1 d . . .
H9A1 H 0.9748 0.0808 0.0893 0.059 Uiso 1 1 calc R . .
H9A2 H 1.0003 0.0732 0.0221 0.059 Uiso 1 1 calc R . .
C10A C 1.00516(9) 0.12009(10) 0.0656(3) 0.0688(13) Uani 1 1 d . . .
H10A H 1.0284 0.1229 0.0514 0.083 Uiso 1 1 calc R . .
H10B H 0.9917 0.1293 0.0239 0.083 Uiso 1 1 calc R . .
C11A C 0.99845(12) 0.13903(10) 0.1387(3) 0.0834(15) Uani 1 1 d . . .
H11A H 0.9754 0.1355 0.1536 0.100 Uiso 1 1 calc R . .
H11B H 1.0124 0.1301 0.1799 0.100 Uiso 1 1 calc R . .
C12A C 1.00465(14) 0.17548(12) 0.1320(5) 0.133(3) Uani 1 1 d . . .
H12A H 0.9904 0.1846 0.0916 0.159 Uiso 1 1 calc R . .
H12B H 1.0276 0.1791 0.1163 0.159 Uiso 1 1 calc R . .
C13A C 0.99829(19) 0.19394(14) 0.2067(5) 0.188(4) Uani 1 1 d . . .
H13A H 1.0117 0.1845 0.2475 0.283 Uiso 1 1 calc R . .
H13B H 0.9751 0.1921 0.2202 0.283 Uiso 1 1 calc R . .
H13C H 1.0040 0.2170 0.2000 0.283 Uiso 1 1 calc R . .
C14A C 1.08704(10) 0.11411(10) 0.2293(3) 0.0662(12) Uani 1 1 d . . .
H14A H 1.0784 0.1166 0.1792 0.079 Uiso 1 1 calc R . .
C15A C 1.11192(14) 0.14101(13) 0.3371(4) 0.129(3) Uani 1 1 d . . .
H15A H 1.1005 0.1567 0.3700 0.194 Uiso 1 1 calc R . .
H15B H 1.1350 0.1472 0.3329 0.194 Uiso 1 1 calc R . .
H15C H 1.1102 0.1191 0.3593 0.194 Uiso 1 1 calc R . .
C16A C 1.09768(16) 0.17228(11) 0.2254(4) 0.135(2) Uani 1 1 d . . .
H16A H 1.1184 0.1836 0.2354 0.202 Uiso 1 1 calc R . .
H16B H 1.0795 0.1857 0.2441 0.202 Uiso 1 1 calc R . .
H16C H 1.0952 0.1687 0.1704 0.202 Uiso 1 1 calc R . .
Mn1B Mn 0.958592(11) 0.038331(12) 0.23989(3) 0.03692(14) Uani 1 1 d . . .
O1B O 0.94947(5) 0.07987(5) 0.27784(14) 0.0491(6) Uani 1 1 d . . .
O2B O 0.88443(5) 0.06672(5) 0.09100(13) 0.0397(5) Uani 1 1 d . . .
O3B O 0.96239(5) -0.00316(5) 0.18821(12) 0.0380(5) Uani 1 1 d . . .
N1B N 0.92515(6) 0.04403(6) 0.16145(14) 0.0335(6) Uani 1 1 d . . .
N2B N 0.92168(6) 0.01636(6) 0.11300(15) 0.0372(6) Uani 1 1 d . . .
N3B N 0.92351(7) 0.01249(8) 0.32165(17) 0.0509(8) Uani 1 1 d . . .
C1B C 0.92603(8) 0.10103(8) 0.2592(2) 0.0452(9) Uani 1 1 d . . .
C2B C 0.92363(9) 0.12938(9) 0.3034(2) 0.0598(11) Uani 1 1 d . . .
H2B H 0.9386 0.1328 0.3441 0.072 Uiso 1 1 calc R . .
C3B C 0.89990(10) 0.15243(10) 0.2889(3) 0.0676(12) Uani 1 1 d . . .
H3B H 0.8988 0.1717 0.3191 0.081 Uiso 1 1 calc R . .
C4B C 0.87778(9) 0.14772(9) 0.2310(3) 0.0623(11) Uani 1 1 d . . .
H4B H 0.8608 0.1632 0.2224 0.075 Uiso 1 1 calc R . .
C5B C 0.88028(8) 0.12049(8) 0.1855(2) 0.0518(10) Uani 1 1 d . . .
H5B H 0.8654 0.1178 0.1444 0.062 Uiso 1 1 calc R . .
C6B C 0.90401(8) 0.09672(8) 0.1979(2) 0.0387(8) Uani 1 1 d . . .
C7B C 0.90460(7) 0.06810(7) 0.14707(19) 0.0346(8) Uani 1 1 d . . .
C8B C 0.94181(8) -0.00656(8) 0.13223(19) 0.0366(8) Uani 1 1 d . . .
C9B C 0.94088(9) -0.03912(8) 0.0924(2) 0.0524(10) Uani 1 1 d . . .
H9B1 H 0.9634 -0.0455 0.0775 0.063 Uiso 1 1 calc R . .
H9B2 H 0.9276 -0.0373 0.0453 0.063 Uiso 1 1 calc R . .
C10B C 0.92625(12) -0.06545(9) 0.1441(3) 0.0776(14) Uani 1 1 d . . .
H10C H 0.9295 -0.0871 0.1201 0.093 Uiso 1 1 calc R . .
H10D H 0.9380 -0.0654 0.1935 0.093 Uiso 1 1 calc R . .
C11B C 0.89002(12) -0.06030(11) 0.1587(3) 0.0932(17) Uani 1 1 d . . .
H11C H 0.8785 -0.0598 0.1091 0.112 Uiso 1 1 calc R . .
H11D H 0.8870 -0.0387 0.1834 0.112 Uiso 1 1 calc R . .
C12B C 0.87422(15) -0.08672(13) 0.2094(4) 0.121(2) Uani 1 1 d . . .
H12C H 0.8769 -0.1083 0.1843 0.145 Uiso 1 1 calc R . .
H12D H 0.8860 -0.0875 0.2588 0.145 Uiso 1 1 calc R . .
C13B C 0.83934(16) -0.08121(19) 0.2243(5) 0.197(4) Uani 1 1 d . . .
H13D H 0.8362 -0.0589 0.2436 0.296 Uiso 1 1 calc R . .
H13E H 0.8316 -0.0970 0.2624 0.296 Uiso 1 1 calc R . .
H13F H 0.8270 -0.0840 0.1768 0.296 Uiso 1 1 calc R . .
C14B C 0.93133(11) -0.01810(11) 0.3422(2) 0.0720(13) Uani 1 1 d . . .
H14B H 0.9521 -0.0265 0.3282 0.086 Uiso 1 1 calc R . .
C15B C 0.91012(12) -0.03783(12) 0.3832(3) 0.0850(15) Uani 1 1 d . . .
H15D H 0.9164 -0.0594 0.3968 0.102 Uiso 1 1 calc R . .
C16B C 0.87996(11) -0.02618(15) 0.4041(3) 0.0941(18) Uani 1 1 d . . .
C17B C 0.87292(10) 0.00545(14) 0.3836(3) 0.0950(18) Uani 1 1 d . . .
H17B H 0.8527 0.0149 0.3985 0.114 Uiso 1 1 calc R . .
C18B C 0.89485(9) 0.02351(11) 0.3419(2) 0.0642(12) Uani 1 1 d . . .
H18B H 0.8889 0.0451 0.3270 0.077 Uiso 1 1 calc R . .
C19B C 0.85716(12) -0.04728(18) 0.4507(4) 0.141(3) Uani 1 1 d . . .
H19A H 0.8345 -0.0390 0.4447 0.170 Uiso 1 1 calc R . .
H19B H 0.8578 -0.0699 0.4305 0.170 Uiso 1 1 calc R . .
Mn1C Mn 0.886978(12) 0.029517(11) 0.01862(3) 0.03773(14) Uani 1 1 d . . .
O1C O 0.85153(5) 0.00739(5) 0.05899(13) 0.0448(6) Uani 1 1 d . . .
O2C O 0.88213(5) -0.04792(5) -0.13472(14) 0.0428(6) Uani 1 1 d . . .
O3C O 0.92446(5) 0.04712(5) -0.03472(13) 0.0415(6) Uani 1 1 d . . .
N1C N 0.89375(6) -0.00500(6) -0.05589(16) 0.0370(6) Uani 1 1 d . . .
N2C N 0.92185(6) -0.00056(6) -0.10246(16) 0.0402(7) Uani 1 1 d . . .
N3C N 0.85450(7) 0.05770(6) -0.06531(17) 0.0439(7) Uani 1 1 d . . .
C1C C 0.83444(8) -0.01702(8) 0.0287(2) 0.0403(8) Uani 1 1 d . . .
C2C C 0.80467(9) -0.02491(9) 0.0637(2) 0.0498(9) Uani 1 1 d . . .
H2C H 0.7979 -0.0130 0.1076 0.060 Uiso 1 1 calc R . .
C3C C 0.78483(9) -0.04972(9) 0.0356(2) 0.0562(10) Uani 1 1 d . . .
H3C H 0.7647 -0.0545 0.0603 0.067 Uiso 1 1 calc R . .
C4C C 0.79402(8) -0.06751(8) -0.0276(2) 0.0471(9) Uani 1 1 d . . .
H4C H 0.7804 -0.0845 -0.0469 0.057 Uiso 1 1 calc R . .
C5C C 0.82318(8) -0.06025(8) -0.0622(2) 0.0423(8) Uani 1 1 d . . .
H5C H 0.8296 -0.0727 -0.1055 0.051 Uiso 1 1 calc R . .
C6C C 0.84395(7) -0.03521(8) -0.03633(19) 0.0372(8) Uani 1 1 d . . .
C7C C 0.87469(7) -0.02945(8) -0.0773(2) 0.0365(8) Uani 1 1 d . . .
C8C C 0.93577(8) 0.02739(8) -0.0862(2) 0.0416(8) Uani 1 1 d . . .
C9C C 0.96474(9) 0.03853(9) -0.1319(2) 0.0580(11) Uani 1 1 d . . .
H9C1 H 0.9745 0.0196 -0.1587 0.070 Uiso 1 1 calc R . .
H9C2 H 0.9815 0.0477 -0.0971 0.070 Uiso 1 1 calc R . .
C10C C 0.95446(12) 0.06528(13) -0.1922(3) 0.1076(19) Uani 1 1 d . . .
H10E H 0.9455 0.0847 -0.1655 0.129 Uiso 1 1 calc R . .
H10F H 0.9372 0.0564 -0.2261 0.129 Uiso 1 1 calc R . .
C11C C 0.98520(16) 0.0756(2) -0.2412(5) 0.176(4) Uani 1 1 d . . .
H11E H 0.9999 0.0889 -0.2087 0.211 Uiso 1 1 calc R . .
H11F H 0.9973 0.0556 -0.2560 0.211 Uiso 1 1 calc R . .
C12C C 0.9781(3) 0.0931(3) -0.3064(7) 0.275(6) Uani 1 1 d . . .
H12E H 0.9674 0.1141 -0.2926 0.330 Uiso 1 1 calc R . .
H12F H 0.9629 0.0805 -0.3391 0.330 Uiso 1 1 calc R . .
C13C C 1.0123(3) 0.1002(3) -0.3526(7) 0.322(8) Uani 1 1 d . . .
H13G H 1.0310 0.0956 -0.3190 0.483 Uiso 1 1 calc R . .
H13H H 1.0130 0.1232 -0.3685 0.483 Uiso 1 1 calc R . .
H13I H 1.0135 0.0861 -0.3978 0.483 Uiso 1 1 calc R . .
C14C C 0.83135(9) 0.07814(9) -0.0422(2) 0.0496(9) Uani 1 1 d . . .
H14C H 0.8274 0.0802 0.0111 0.059 Uiso 1 1 calc R . .
C15C C 0.81271(10) 0.09655(10) -0.0917(2) 0.0620(12) Uani 1 1 d . . .
H15E H 0.7960 0.1105 -0.0728 0.074 Uiso 1 1 calc R . .
C16C C 0.81864(12) 0.09454(11) -0.1690(2) 0.0788(14) Uani 1 1 d . . .
C17C C 0.84259(11) 0.07296(11) -0.1931(2) 0.0789(14) Uani 1 1 d . . .
H17C H 0.8470 0.0703 -0.2460 0.095 Uiso 1 1 calc R . .
C18C C 0.85988(10) 0.05552(9) -0.1401(2) 0.0578(11) Uani 1 1 d . . .
H18C H 0.8765 0.0411 -0.1575 0.069 Uiso 1 1 calc R . .
C19C C 0.79788(17) 0.11476(15) -0.2246(3) 0.139(3) Uani 1 1 d . . .
H19C H 0.7750 0.1141 -0.2060 0.166 Uiso 1 1 calc R . .
H19D H 0.8052 0.1378 -0.2205 0.166 Uiso 1 1 calc R . .

loop_
_atom_site_aniso_label
_atom_site_aniso_U_11
_atom_site_aniso_U_22
_atom_site_aniso_U_33
_atom_site_aniso_U_23
_atom_site_aniso_U_13
_atom_site_aniso_U_12
Mn1A 0.0320(3) 0.0399(3) 0.0473(3) -0.0041(2) -0.0026(2) -0.0005(2)
O1A 0.0362(13) 0.0575(15) 0.0596(17) 0.0050(13) -0.0134(12) 0.0014(12)
O2A 0.0366(13) 0.0627(15) 0.0305(13) 0.0057(11) 0.0014(10) 0.0001(11)
O3A 0.0299(12) 0.0408(13) 0.0468(15) -0.0006(11) 0.0056(10) -0.0021(10)
O4A 0.0514(15) 0.0495(16) 0.0668(19) -0.0152(14) -0.0064(13) -0.0023(13)
N1A 0.0311(14) 0.0366(15) 0.0383(17) 0.0011(13) -0.0075(13) 0.0018(12)
N2A 0.0318(14) 0.0371(15) 0.0351(17) 0.0021(13) -0.0078(12) 0.0013(12)
N3A 0.077(3) 0.051(2) 0.100(3) -0.026(2) 0.007(2) -0.0106(19)
C1A 0.048(2) 0.045(2) 0.053(3) 0.0049(18) -0.0181(19) -0.0065(18)
C2A 0.052(2) 0.058(3) 0.090(4) 0.012(2) -0.023(2) 0.000(2)
C3A 0.079(3) 0.074(3) 0.086(4) 0.038(3) -0.035(3) -0.006(3)
C4A 0.083(3) 0.086(3) 0.064(3) 0.029(3) -0.017(3) -0.004(3)
C5A 0.060(3) 0.070(3) 0.049(3) 0.013(2) -0.013(2) 0.003(2)
C6A 0.044(2) 0.046(2) 0.044(2) 0.0061(17) -0.0132(17) -0.0040(17)
C7A 0.044(2) 0.0371(19) 0.032(2) -0.0034(15) -0.0100(16) -0.0033(16)
C8A 0.042(2) 0.0409(19) 0.031(2) -0.0017(16) -0.0008(16) -0.0027(16)
C9A 0.039(2) 0.064(2) 0.043(2) 0.0072(19) -0.0022(17) 0.0007(18)
C10A 0.041(2) 0.070(3) 0.096(4) 0.041(3) 0.003(2) 0.008(2)
C11A 0.079(3) 0.051(3) 0.120(5) 0.006(3) -0.005(3) 0.004(2)
C12A 0.109(5) 0.052(3) 0.236(9) 0.011(4) -0.007(5) 0.001(3)
C13A 0.201(8) 0.063(4) 0.301(12) -0.049(6) -0.005(8) 0.014(5)
C14A 0.069(3) 0.049(3) 0.081(3) -0.011(2) 0.000(2) -0.008(2)
C15A 0.125(5) 0.105(4) 0.156(6) -0.070(4) -0.069(5) 0.017(4)
C16A 0.183(6) 0.055(3) 0.166(6) -0.021(4) 0.034(5) -0.031(4)
Mn1B 0.0342(3) 0.0435(3) 0.0330(3) -0.0003(2) -0.0001(2) -0.0008(2)
O1B 0.0497(14) 0.0495(14) 0.0481(16) -0.0152(12) -0.0080(12) 0.0045(12)
O2B 0.0415(13) 0.0354(12) 0.0421(15) -0.0012(11) -0.0056(11) 0.0026(10)
O3B 0.0375(12) 0.0397(13) 0.0368(14) 0.0026(10) -0.0042(11) 0.0021(10)
N1B 0.0374(15) 0.0312(14) 0.0320(16) -0.0012(12) 0.0014(12) -0.0023(12)
N2B 0.0355(15) 0.0359(15) 0.0402(17) -0.0049(13) -0.0059(13) 0.0034(13)
N3B 0.0441(18) 0.069(2) 0.0392(19) 0.0086(16) 0.0043(14) -0.0039(16)
C1B 0.0371(19) 0.040(2) 0.058(3) -0.0057(18) 0.0119(18) 0.0017(16)
C2B 0.051(2) 0.061(3) 0.067(3) -0.028(2) -0.006(2) 0.007(2)
C3B 0.059(3) 0.060(3) 0.083(3) -0.032(2) 0.000(2) 0.011(2)
C4B 0.048(2) 0.049(2) 0.090(3) -0.019(2) -0.009(2) 0.0048(19)
C5B 0.043(2) 0.040(2) 0.072(3) -0.008(2) -0.0062(19) -0.0009(17)
C6B 0.0318(18) 0.0368(19) 0.047(2) -0.0049(16) 0.0004(16) -0.0055(15)
C7B 0.0293(17) 0.0343(18) 0.040(2) 0.0023(15) 0.0047(15) -0.0031(15)
C8B 0.0361(19) 0.0398(19) 0.034(2) -0.0001(15) -0.0046(15) 0.0015(16)
C9B 0.054(2) 0.039(2) 0.064(3) -0.0096(19) -0.022(2) 0.0120(18)
C10B 0.104(4) 0.036(2) 0.093(4) 0.003(2) -0.037(3) -0.006(2)
C11B 0.084(4) 0.069(3) 0.126(5) 0.027(3) -0.027(3) -0.027(3)
C12B 0.127(5) 0.097(4) 0.138(6) 0.038(4) -0.026(4) -0.054(4)
C13B 0.118(6) 0.221(8) 0.254(10) 0.132(8) -0.030(6) -0.091(6)
C14B 0.072(3) 0.080(3) 0.064(3) 0.023(3) 0.018(2) -0.002(3)
C15B 0.079(3) 0.094(4) 0.082(4) 0.039(3) 0.013(3) -0.006(3)
C16B 0.045(3) 0.148(5) 0.090(4) 0.068(4) -0.002(3) -0.016(3)
C17B 0.043(3) 0.157(5) 0.085(4) 0.059(4) 0.010(2) 0.012(3)
C18B 0.043(2) 0.091(3) 0.059(3) 0.027(2) 0.005(2) 0.002(2)
C19B 0.068(3) 0.232(7) 0.125(6) 0.119(5) 0.000(3) -0.041(4)
Mn1C 0.0374(3) 0.0363(3) 0.0395(3) -0.0014(2) -0.0057(2) 0.0012(2)
O1C 0.0414(13) 0.0447(14) 0.0484(15) -0.0049(12) -0.0010(11) -0.0032(11)
O2C 0.0306(12) 0.0425(13) 0.0551(16) -0.0115(12) 0.0003(11) -0.0039(10)
O3C 0.0420(13) 0.0361(12) 0.0463(15) -0.0043(11) 0.0004(11) -0.0039(10)
N1C 0.0287(14) 0.0360(15) 0.0463(18) -0.0010(13) -0.0042(13) 0.0005(12)
N2C 0.0302(15) 0.0378(16) 0.0527(19) -0.0037(14) -0.0017(13) 0.0007(13)
N3C 0.0510(18) 0.0417(16) 0.0391(19) -0.0011(14) -0.0077(15) 0.0132(14)
C1C 0.0339(19) 0.043(2) 0.044(2) 0.0013(17) -0.0077(16) 0.0001(16)
C2C 0.050(2) 0.052(2) 0.048(2) -0.0010(18) 0.0076(18) -0.0065(19)
C3C 0.053(2) 0.059(2) 0.057(3) 0.005(2) 0.003(2) -0.010(2)
C4C 0.046(2) 0.042(2) 0.053(3) -0.0014(18) -0.0043(18) -0.0090(17)
C5C 0.0370(19) 0.041(2) 0.049(2) 0.0008(17) -0.0028(17) 0.0006(16)
C6C 0.0332(18) 0.0385(19) 0.040(2) 0.0042(15) -0.0090(15) 0.0023(15)
C7C 0.0303(18) 0.0376(19) 0.042(2) 0.0010(16) -0.0052(15) 0.0016(15)
C8C 0.039(2) 0.036(2) 0.049(2) -0.0019(17) -0.0076(17) 0.0035(16)
C9C 0.045(2) 0.058(2) 0.071(3) -0.023(2) 0.014(2) -0.0172(19)
C10C 0.090(4) 0.100(4) 0.133(5) 0.038(4) 0.043(4) -0.015(3)
C11C 0.097(5) 0.207(8) 0.225(10) 0.135(7) -0.014(5) -0.031(5)
C12C 0.262(13) 0.347(16) 0.218(12) 0.097(12) -0.044(11) -0.104(12)
C13C 0.216(11) 0.358(16) 0.393(19) 0.145(14) 0.146(12) -0.022(10)
C14C 0.054(2) 0.059(2) 0.036(2) -0.0062(18) -0.0076(18) 0.0108(19)
C15C 0.068(3) 0.066(3) 0.052(3) -0.010(2) -0.015(2) 0.032(2)
C16C 0.110(4) 0.085(3) 0.041(3) -0.003(2) -0.020(3) 0.051(3)
C17C 0.101(3) 0.100(3) 0.035(3) -0.002(2) -0.009(2) 0.057(3)
C18C 0.070(3) 0.062(3) 0.041(2) -0.002(2) -0.006(2) 0.024(2)
C19C 0.206(7) 0.155(5) 0.056(4) 0.008(4) -0.010(4) 0.138(5)

loop_
_atom_type_symbol
_atom_type_description
_atom_type_scat_dispersion_real
_atom_type_scat_dispersion_imag
_atom_type_scat_source
C C 0.0033 0.0016 'International Tables Vol C Tables 4.2.6.8 and 6.1.1.4'
H H 0.0000 0.0000 'International Tables Vol C Tables 4.2.6.8 and 6.1.1.4'
N N 0.0061 0.0033 'International Tables Vol C Tables 4.2.6.8 and 6.1.1.4'
O O 0.0106 0.0060 'International Tables Vol C Tables 4.2.6.8 and 6.1.1.4'
Mn Mn 0.3368 0.7283 'International Tables Vol C Tables 4.2.6.8 and 6.1.1.4'

loop_
_geom_angle_atom_site_label_1
_geom_angle_atom_site_label_2
_geom_angle_atom_site_label_3
_geom_angle
_geom_angle_site_symmetry_1
_geom_angle_site_symmetry_3
_geom_angle_publ_flag
O1A Mn1A O3A 170.65(10) . . ?
O1A Mn1A N1A 90.29(11) . . ?
O3A Mn1A N1A 80.38(10) . . ?
O1A Mn1A O2C 95.95(10) . 9_755 ?
O3A Mn1A O2C 93.36(9) . 9_755 ?
N1A Mn1A O2C 173.69(11) . 9_755 ?
O1A Mn1A N2C 92.19(10) . 9_755 ?
O3A Mn1A N2C 89.38(10) . 9_755 ?
N1A Mn1A N2C 103.63(10) . 9_755 ?
O2C Mn1A N2C 75.30(9) 9_755 9_755 ?
O1A Mn1A O4A 91.74(10) . . ?
O3A Mn1A O4A 89.49(9) . . ?
N1A Mn1A O4A 93.34(10) . . ?
O2C Mn1A O4A 87.38(9) 9_755 . ?
N2C Mn1A O4A 162.55(10) 9_755 . ?
C1A O1A Mn1A 130.0(2) . . ?
C7A O2A Mn1B 119.2(2) . . ?
C8A O3A Mn1A 112.7(2) . . ?
C14A O4A Mn1A 124.3(3) . . ?
C7A N1A N2A 114.1(3) . . ?
C7A N1A Mn1A 131.8(2) . . ?
N2A N1A Mn1A 114.09(19) . . ?
C8A N2A N1A 110.4(2) . . ?
C8A N2A Mn1B 141.4(2) . . ?
N1A N2A Mn1B 107.97(18) . . ?
C14A N3A C15A 123.5(4) . . ?
C14A N3A C16A 120.7(5) . . ?
C15A N3A C16A 115.6(4) . . ?
O1A C1A C2A 117.4(3) . . ?
O1A C1A C6A 124.8(3) . . ?
C2A C1A C6A 117.8(4) . . ?
C3A C2A C1A 120.4(4) . . ?
C2A C3A C4A 121.8(4) . . ?
C5A C4A C3A 118.3(4) . . ?
C4A C5A C6A 122.2(4) . . ?
C5A C6A C1A 119.4(3) . . ?
C5A C6A C7A 117.9(3) . . ?
C1A C6A C7A 122.6(3) . . ?
O2A C7A N1A 121.4(3) . . ?
O2A C7A C6A 118.7(3) . . ?
N1A C7A C6A 119.9(3) . . ?
N2A C8A O3A 122.2(3) . . ?
N2A C8A C9A 119.6(3) . . ?
O3A C8A C9A 118.2(3) . . ?
C8A C9A C10A 112.4(3) . . ?
C11A C10A C9A 113.1(3) . . ?
C12A C11A C10A 114.0(5) . . ?
C11A C12A C13A 113.0(6) . . ?
O4A C14A N3A 125.6(5) . . ?
O1B Mn1B O3B 170.39(10) . . ?
O1B Mn1B N1B 90.09(10) . . ?
O3B Mn1B N1B 80.29(10) . . ?
O1B Mn1B O2A 97.59(10) . . ?
O3B Mn1B O2A 92.01(9) . . ?
N1B Mn1B O2A 171.81(10) . . ?
O1B Mn1B N2A 95.18(10) . . ?
O3B Mn1B N2A 87.84(9) . . ?
N1B Mn1B N2A 107.81(10) . . ?
O2A Mn1B N2A 74.44(9) . . ?
O1B Mn1B N3B 94.16(11) . . ?
O3B Mn1B N3B 86.42(10) . . ?
N1B Mn1B N3B 93.22(10) . . ?
O2A Mn1B N3B 83.44(10) . . ?
N2A Mn1B N3B 156.92(10) . . ?
C1B O1B Mn1B 130.5(2) . . ?
C7B O2B Mn1C 119.26(19) . . ?
C8B O3B Mn1B 113.31(19) . . ?
C7B N1B N2B 114.6(3) . . ?
C7B N1B Mn1B 132.1(2) . . ?
N2B N1B Mn1B 113.24(18) . . ?
C8B N2B N1B 111.0(3) . . ?
C8B N2B Mn1C 140.2(2) . . ?
N1B N2B Mn1C 108.16(17) . . ?
C18B N3B C14B 117.6(3) . . ?
C18B N3B Mn1B 125.0(3) . . ?
C14B N3B Mn1B 116.8(3) . . ?
O1B C1B C2B 117.0(3) . . ?
O1B C1B C6B 124.4(3) . . ?
C2B C1B C6B 118.7(3) . . ?
C3B C2B C1B 121.0(4) . . ?
C4B C3B C2B 120.3(4) . . ?
C3B C4B C5B 119.6(4) . . ?
C4B C5B C6B 121.9(4) . . ?
C5B C6B C1B 118.4(3) . . ?
C5B C6B C7B 118.3(3) . . ?
C1B C6B C7B 123.3(3) . . ?
O2B C7B N1B 121.5(3) . . ?
O2B C7B C6B 119.1(3) . . ?
N1B C7B C6B 119.3(3) . . ?
N2B C8B O3B 122.1(3) . . ?
N2B C8B C9B 120.4(3) . . ?
O3B C8B C9B 117.4(3) . . ?
C8B C9B C10B 111.0(3) . . ?
C11B C10B C9B 112.6(3) . . ?
C10B C11B C12B 114.2(4) . . ?
C13B C12B C11B 113.7(5) . . ?
N3B C14B C15B 122.2(4) . . ?
C16B C15B C14B 119.9(5) . . ?
C15B C16B C17B 116.5(4) . . ?
C15B C16B C19B 120.1(5) . . ?
C17B C16B C19B 123.4(5) . . ?
C16B C17B C18B 120.6(4) . . ?
N3B C18B C17B 123.1(4) . . ?
C19C C19B C16B 113.1(5) 4 . ?
O1C Mn1C O3C 171.13(10) . . ?
O1C Mn1C N1C 90.74(10) . . ?
O3C Mn1C N1C 80.40(10) . . ?
O1C Mn1C O2B 95.16(9) . . ?
O3C Mn1C O2B 93.71(9) . . ?
N1C Mn1C O2B 174.05(10) . . ?
O1C Mn1C N2B 95.56(10) . . ?
O3C Mn1C N2B 86.77(9) . . ?
N1C Mn1C N2B 103.31(10) . . ?
O2B Mn1C N2B 75.32(9) . . ?
O1C Mn1C N3C 92.12(10) . . ?
O3C Mn1C N3C 87.84(10) . . ?
N1C Mn1C N3C 91.00(10) . . ?
O2B Mn1C N3C 89.62(9) . . ?
N2B Mn1C N3C 163.62(10) . . ?
C1C O1C Mn1C 128.9(2) . . ?
C7C O2C Mn1A 119.7(2) . 9_755 ?
C8C O3C Mn1C 112.8(2) . . ?
C7C N1C N2C 114.2(3) . . ?
C7C N1C Mn1C 131.0(2) . . ?
N2C N1C Mn1C 114.09(18) . . ?
C8C N2C N1C 109.8(3) . . ?
C8C N2C Mn1A 140.9(2) . 9_755 ?
N1C N2C Mn1A 108.79(17) . 9_755 ?
C14C N3C C18C 117.5(3) . . ?
C14C N3C Mn1C 122.3(2) . . ?
C18C N3C Mn1C 120.1(2) . . ?
O1C C1C C2C 117.1(3) . . ?
O1C C1C C6C 124.8(3) . . ?
C2C C1C C6C 118.0(3) . . ?
C3C C2C C1C 121.4(4) . . ?
C4C C3C C2C 120.7(4) . . ?
C5C C4C C3C 118.6(3) . . ?
C4C C5C C6C 122.8(3) . . ?
C5C C6C C1C 118.4(3) . . ?
C5C C6C C7C 118.5(3) . . ?
C1C C6C C7C 123.1(3) . . ?
O2C C7C N1C 121.6(3) . . ?
O2C C7C C6C 119.2(3) . . ?
N1C C7C C6C 119.2(3) . . ?
O3C C8C N2C 122.7(3) . . ?
O3C C8C C9C 117.6(3) . . ?
N2C C8C C9C 119.5(3) . . ?
C8C C9C C10C 110.9(3) . . ?
C9C C10C C11C 109.7(4) . . ?
C12C C11C C10C 114.9(7) . . ?
C11C C12C C13C 108.6(10) . . ?
N3C C14C C15C 123.1(4) . . ?
C16C C15C C14C 119.2(4) . . ?
C15C C16C C17C 117.6(4) . . ?
C15C C16C C19C 119.6(4) . . ?
C17C C16C C19C 122.7(4) . . ?
C18C C17C C16C 119.4(4) . . ?
N3C C18C C17C 123.2(4) . . ?
C19B C19C C16C 120.2(4) 3_544 . ?

loop_
_geom_bond_atom_site_label_1
_geom_bond_atom_site_label_2
_geom_bond_distance
_geom_bond_site_symmetry_2
_geom_bond_publ_flag
Mn1A O1A 1.867(2) . ?
Mn1A O3A 1.939(2) . ?
Mn1A N1A 1.944(3) . ?
Mn1A O2C 1.974(2) 9_755 ?
Mn1A N2C 2.249(3) 9_755 ?
Mn1A O4A 2.251(2) . ?
O1A C1A 1.336(4) . ?
O2A C7A 1.278(4) . ?
O2A Mn1B 1.987(2) . ?
O3A C8A 1.311(4) . ?
O4A C14A 1.201(4) . ?
N1A C7A 1.325(4) . ?
N1A N2A 1.423(3) . ?
N2A C8A 1.301(4) . ?
N2A Mn1B 2.264(3) . ?
N3A C14A 1.337(5) . ?
N3A C15A 1.398(6) . ?
N3A C16A 1.445(6) . ?
C1A C2A 1.417(5) . ?
C1A C6A 1.417(5) . ?
C2A C3A 1.364(6) . ?
C3A C4A 1.387(6) . ?
C4A C5A 1.374(5) . ?
C5A C6A 1.384(5) . ?
C6A C7A 1.464(4) . ?
C8A C9A 1.500(4) . ?
C9A C10A 1.524(5) . ?
C10A C11A 1.520(6) . ?
C11A C12A 1.516(6) . ?
C12A C13A 1.531(9) . ?
Mn1B O1B 1.861(2) . ?
Mn1B O3B 1.928(2) . ?
Mn1B N1B 1.951(3) . ?
Mn1B N3B 2.284(3) . ?
O1B C1B 1.331(4) . ?
O2B C7B 1.283(4) . ?
O2B Mn1C 1.982(2) . ?
O3B C8B 1.299(4) . ?
N1B C7B 1.318(4) . ?
N1B N2B 1.421(3) . ?
N2B C8B 1.291(4) . ?
N2B Mn1C 2.242(3) . ?
N3B C18B 1.304(4) . ?
N3B C14B 1.340(5) . ?
C1B C2B 1.397(5) . ?
C1B C6B 1.411(5) . ?
C2B C3B 1.376(5) . ?
C3B C4B 1.371(5) . ?
C4B C5B 1.372(5) . ?
C5B C6B 1.390(4) . ?
C6B C7B 1.470(4) . ?
C8B C9B 1.503(4) . ?
C9B C10B 1.528(5) . ?
C10B C11B 1.518(6) . ?
C11B C12B 1.539(6) . ?
C12B C13B 1.467(8) . ?
C14B C15B 1.384(5) . ?
C15B C16B 1.371(6) . ?
C16B C17B 1.372(6) . ?
C16B C19B 1.509(6) . ?
C17B C18B 1.372(5) . ?
C19B C19C 1.343(7) 4 ?
Mn1C O1C 1.848(2) . ?
Mn1C O3C 1.933(2) . ?
Mn1C N1C 1.941(3) . ?
Mn1C N3C 2.291(3) . ?
O1C C1C 1.328(4) . ?
O2C C7C 1.293(4) . ?
O2C Mn1A 1.974(2) 9_755 ?
O3C C8C 1.295(4) . ?
N1C C7C 1.322(4) . ?
N1C N2C 1.420(3) . ?
N2C C8C 1.308(4) . ?
N2C Mn1A 2.249(3) 9_755 ?
N3C C14C 1.326(4) . ?
N3C C18C 1.330(4) . ?
C1C C2C 1.400(4) . ?
C1C C6C 1.414(5) . ?
C2C C3C 1.388(5) . ?
C3C C4C 1.376(5) . ?
C4C C5C 1.369(4) . ?
C5C C6C 1.405(4) . ?
C6C C7C 1.466(4) . ?
C8C C9C 1.499(5) . ?
C9C C10C 1.576(6) . ?
C10C C11C 1.578(7) . ?
C11C C12C 1.378(10) . ?
C12C C13C 1.643(12) . ?
C14C C15C 1.378(5) . ?
C15C C16C 1.375(5) . ?
C16C C17C 1.384(5) . ?
C16C C19C 1.534(6) . ?
C17C C18C 1.367(5) . ?
C19C C19B 1.343(7) 3_544 ?
